data_7107685
loop_
_publ_author_name
'Tanay Kundu'
'Subash Sahoo'
'Rahul Banerjee'

_publ_section_title
;
 Alkali earth metal (Ca, Sr, Ba) based thermostable metal-organic
 frameworks (MOFs) for proton conduction
;
_journal_name_full Chem.Commun.
_journal_page_first 4998
_journal_paper_doi 10.1039/c2cc31135f
_journal_volume 48
_journal_year 2012
_chemical_formula_moiety 'C48 H56 Ba2 N4 O16 S2'
_chemical_formula_sum 'C48 H56 Ba2 N4 O16 S2'
_chemical_formula_weight 1283.77
_chemical_name_systematic
;
?
;
_space_group_IT_number 2
_symmetry_cell_setting triclinic
_symmetry_space_group_name_Hall '-P 1'
_symmetry_space_group_name_H-M 'P -1'
_atom_sites_solution_hydrogens geom
_atom_sites_solution_primary direct
_atom_sites_solution_secondary difmap
_audit_creation_method SHELXL-97
_cell_angle_alpha 68.406(3)
_cell_angle_beta 84.457(3)
_cell_angle_gamma 61.789(2)
_cell_formula_units_Z 2
_cell_length_a 13.985(2)
_cell_length_b 14.614(3)
_cell_length_c 16.700(3)
_cell_measurement_reflns_used 9156
_cell_measurement_temperature 296(2)
_cell_measurement_theta_max 27.60
_cell_measurement_theta_min 2.12
_cell_volume 2784.1(9)
_computing_cell_refinement 'Bruker SMART'
_computing_data_collection 'Bruker SMART'
_computing_data_reduction 'Bruker SMART'
_computing_molecular_graphics 'Bruker SHELXTL'
_computing_publication_material 'Bruker SHELXTL'
_computing_structure_refinement 'Bruker SHELXTL'
_computing_structure_solution 'Bruker SHELXTL'
_diffrn_ambient_temperature 296(2)
_diffrn_measured_fraction_theta_full 0.98
_diffrn_measured_fraction_theta_max 0.98
_diffrn_radiation_monochromator graphite
_diffrn_radiation_source 'fine-focus sealed tube'
_diffrn_radiation_type MoK\a
_diffrn_radiation_wavelength 0.71073
_diffrn_reflns_av_R_equivalents 0.0736
_diffrn_reflns_av_sigmaI/netI 0.1008
_diffrn_reflns_limit_h_max 18
_diffrn_reflns_limit_h_min -18
_diffrn_reflns_limit_k_max 18
_diffrn_reflns_limit_k_min -18
_diffrn_reflns_limit_l_max 22
_diffrn_reflns_limit_l_min -22
_diffrn_reflns_number 31815
_diffrn_reflns_theta_full 27.56
_diffrn_reflns_theta_max 27.56
_diffrn_reflns_theta_min 1.32
_exptl_absorpt_coefficient_mu 1.548
_exptl_absorpt_correction_T_max 0.736
_exptl_absorpt_correction_T_min 0.699
_exptl_absorpt_correction_type multi-scan
_exptl_absorpt_process_details 'Blessing, Acta Cryst. (1995) A51 33-58'
_exptl_crystal_colour colorless
_exptl_crystal_density_diffrn 1.531
_exptl_crystal_density_method 'not measured'
_exptl_crystal_description Rod
_exptl_crystal_F_000 1288
_exptl_crystal_size_max 0.3
_exptl_crystal_size_mid 0.2
_exptl_crystal_size_min 0.2
_refine_diff_density_max 2.153
_refine_diff_density_min -0.988
_refine_diff_density_rms 0.187
_refine_ls_extinction_method none
_refine_ls_goodness_of_fit_ref 1.074
_refine_ls_hydrogen_treatment constr
_refine_ls_matrix_type full
_refine_ls_number_parameters 655
_refine_ls_number_reflns 12609
_refine_ls_number_restraints 0
_refine_ls_restrained_S_all 1.074
_refine_ls_R_factor_all 0.0837
_refine_ls_R_factor_gt 0.0557
_refine_ls_shift/su_max 0.001
_refine_ls_shift/su_mean 0.000
_refine_ls_structure_factor_coef Fsqd
_refine_ls_weighting_details 'calc w=1/[\s^2^(Fo^2^)+(0.0500P)^2^+0.0000P] where P=(Fo^2^+2Fc^2^)/3'
_refine_ls_weighting_scheme calc
_refine_ls_wR_factor_gt 0.1273
_refine_ls_wR_factor_ref 0.1413
_reflns_number_gt 8752
_reflns_number_total 12609
_reflns_threshold_expression >2sigma(I)
_cod_data_source_file c2cc31135f.txt
_cod_data_source_block BaSBBA
_cod_database_code 7107685

loop_
_symmetry_equiv_pos_as_xyz
'x, y, z'
'-x, -y, -z'

loop_
_atom_site_label
_atom_site_type_symbol
_atom_site_fract_x
_atom_site_fract_y
_atom_site_fract_z
_atom_site_U_iso_or_equiv
_atom_site_adp_type
_atom_site_occupancy
_atom_site_symmetry_multiplicity
_atom_site_calc_flag
_atom_site_refinement_flags
S1 S 0.64321(15) 0.32059(14) 0.86374(11) 0.0384(4) Uani 1 1 d .
O6 O 0.9286(4) 0.0330(4) 0.6128(3) 0.0443(12) Uani 1 1 d .
O5 O 0.7701(4) 0.0385(4) 0.5975(3) 0.0424(12) Uani 1 1 d .
O1 O 0.3658(3) 0.8496(4) 0.5831(3) 0.0382(11) Uani 1 1 d .
O3 O 0.5511(4) 0.3059(4) 0.8988(3) 0.0526(14) Uani 1 1 d .
O4 O 0.7288(4) 0.2978(4) 0.9207(3) 0.0496(13) Uani 1 1 d .
O2 O 0.5292(4) 0.8383(4) 0.5863(3) 0.0486(13) Uani 1 1 d .
C5 C 0.5920(5) 0.4603(5) 0.7902(4) 0.0335(15) Uani 1 1 d .
C4 C 0.6568(5) 0.5129(6) 0.7703(4) 0.0385(17) Uani 1 1 d .
H2 H 0.7280 0.4747 0.7958 0.046 Uiso 1 1 calc R
C6 C 0.4863(6) 0.5161(6) 0.7512(5) 0.0394(17) Uani 1 1 d .
H3 H 0.4432 0.4807 0.7637 0.047 Uiso 1 1 calc R
C7 C 0.4466(5) 0.6244(6) 0.6939(4) 0.0384(17) Uani 1 1 d .
H4 H 0.3755 0.6630 0.6684 0.046 Uiso 1 1 calc R
C3 C 0.6160(5) 0.6202(6) 0.7134(4) 0.0385(17) Uani 1 1 d .
H5 H 0.6592 0.6555 0.7013 0.046 Uiso 1 1 calc R
C2 C 0.5113(5) 0.6775(5) 0.6735(4) 0.0312(15) Uani 1 1 d .
C14 C 0.8334(5) 0.0556(5) 0.6308(4) 0.0296(14) Uani 1 1 d .
C8 C 0.7010(5) 0.2396(5) 0.7994(4) 0.0322(15) Uani 1 1 d .
C9 C 0.8113(5) 0.1980(6) 0.7872(4) 0.0387(17) Uani 1 1 d .
H32 H 0.8559 0.2112 0.8144 0.046 Uiso 1 1 calc R
C10 C 0.8543(5) 0.1365(6) 0.7341(4) 0.0401(17) Uani 1 1 d .
H33 H 0.9280 0.1083 0.7257 0.048 Uiso 1 1 calc R
C11 C 0.7870(5) 0.1170(5) 0.6934(4) 0.0283(14) Uani 1 1 d .
C12 C 0.6785(5) 0.1585(5) 0.7056(4) 0.0362(16) Uani 1 1 d .
H35 H 0.6339 0.1462 0.6776 0.043 Uiso 1 1 calc R
C13 C 0.6345(6) 0.2187(6) 0.7595(5) 0.0408(17) Uani 1 1 d .
H36 H 0.5612 0.2449 0.7688 0.049 Uiso 1 1 calc R
C1 C 0.4663(5) 0.7969(5) 0.6102(4) 0.0327(15) Uani 1 1 d .
S2 S 0.95903(14) 0.64007(14) 0.18998(12) 0.0380(4) Uani 1 1 d .
O12 O 1.1660(3) 0.1239(3) 0.4958(3) 0.0298(10) Uani 1 1 d .
O11 O 1.0063(3) 0.1455(3) 0.4555(3) 0.0367(11) Uani 1 1 d .
O7 O 0.6044(4) 0.9252(4) 0.4180(3) 0.0509(14) Uani 1 1 d .
O9 O 0.9161(4) 0.6537(4) 0.1090(3) 0.0498(13) Uani 1 1 d .
O8 O 0.4918(4) 0.9117(5) 0.3436(4) 0.0577(15) Uani 1 1 d .
O10 O 1.0477(4) 0.6636(4) 0.1913(3) 0.0505(14) Uani 1 1 d .
C26 C 0.9554(5) 0.3518(5) 0.3259(4) 0.0359(16) Uani 1 1 d .
H6 H 0.9098 0.3209 0.3284 0.043 Uiso 1 1 calc R
C24 C 1.1176(5) 0.3390(5) 0.3776(4) 0.0354(16) Uani 1 1 d .
H7 H 1.1812 0.2993 0.4147 0.042 Uiso 1 1 calc R
C25 C 1.0495(5) 0.2919(5) 0.3830(4) 0.0297(14) Uani 1 1 d .
C17 C 0.7839(5) 0.8027(5) 0.3446(4) 0.0359(16) Uani 1 1 d .
H21 H 0.7973 0.8218 0.3881 0.043 Uiso 1 1 calc R
C18 C 0.8702(5) 0.7458(5) 0.3026(4) 0.0386(17) Uani 1 1 d .
H22 H 0.9412 0.7268 0.3180 0.046 Uiso 1 1 calc R
C19 C 0.8496(5) 0.7186(5) 0.2393(4) 0.0336(15) Uani 1 1 d .
C20 C 0.7445(6) 0.7458(6) 0.2148(5) 0.0435(18) Uani 1 1 d .
H24 H 0.7318 0.7262 0.1714 0.052 Uiso 1 1 calc R
C21 C 0.6594(5) 0.8023(6) 0.2560(5) 0.0414(18) Uani 1 1 d .
H25 H 0.5887 0.8214 0.2397 0.050 Uiso 1 1 calc R
C16 C 0.6777(5) 0.8309(5) 0.3210(4) 0.0328(15) Uani 1 1 d .
C15 C 0.5833(5) 0.8939(6) 0.3657(5) 0.0372(16) Uani 1 1 d .
C22 C 0.9982(5) 0.5029(5) 0.2626(4) 0.0311(15) Uani 1 1 d .
C23 C 1.0912(5) 0.4444(5) 0.3175(5) 0.0376(17) Uani 1 1 d .
H29 H 1.1367 0.4755 0.3144 0.045 Uiso 1 1 calc R
C27 C 0.9299(5) 0.4558(6) 0.2663(5) 0.0396(17) Uani 1 1 d .
H30 H 0.8673 0.4954 0.2282 0.048 Uiso 1 1 calc R
C28 C 1.0763(5) 0.1760(5) 0.4497(4) 0.0303(15) Uani 1 1 d .
O15 O 0.1604(5) 0.9822(5) 0.7083(4) 0.0656(17) Uani 1 1 d .
N3 N 0.2979(6) 0.9150(6) 0.8118(4) 0.066(2) Uani 1 1 d .
C43 C 0.2347(14) 0.9841(10) 0.9322(8) 0.171(8) Uani 1 1 d .
H10A H 0.3075 0.9501 0.9582 0.257 Uiso 1 1 calc R
H10B H 0.1856 0.9842 0.9766 0.257 Uiso 1 1 calc R
H10C H 0.2136 1.0596 0.8940 0.257 Uiso 1 1 calc R
C42 C 0.2302(8) 0.9185(9) 0.8814(6) 0.078(3) Uani 1 1 d .
H37A H 0.2515 0.8426 0.9209 0.093 Uiso 1 1 calc R
H37B H 0.1554 0.9512 0.8583 0.093 Uiso 1 1 calc R
C40 C 0.4147(9) 0.8679(11) 0.8284(8) 0.108(4) Uani 1 1 d .
H38A H 0.4292 0.9037 0.8610 0.130 Uiso 1 1 calc R
H38B H 0.4464 0.8827 0.7738 0.130 Uiso 1 1 calc R
C41 C 0.4671(9) 0.7450(12) 0.8778(7) 0.127(5) Uani 1 1 d .
H39A H 0.4391 0.7303 0.9333 0.190 Uiso 1 1 calc R
H39B H 0.5445 0.7158 0.8855 0.190 Uiso 1 1 calc R
H39C H 0.4513 0.7096 0.8464 0.190 Uiso 1 1 calc R
C39 C 0.2565(8) 0.9490(7) 0.7310(6) 0.060(2) Uani 1 1 d .
H41 H 0.3041 0.9476 0.6880 0.072 Uiso 1 1 calc R
O16 O 0.7113(5) 0.8260(5) 0.7238(4) 0.0723(18) Uani 1 1 d .
N4 N 0.7315(6) 0.8043(6) 0.8643(4) 0.067(2) Uani 1 1 d .
C45 C 0.7603(10) 0.6849(10) 0.8954(6) 0.106(4) Uani 1 1 d .
H8A H 0.7290 0.6716 0.8542 0.127 Uiso 1 1 calc R
H8B H 0.7309 0.6645 0.9503 0.127 Uiso 1 1 calc R
C46 C 0.8827(10) 0.6147(10) 0.9064(8) 0.132(5) Uani 1 1 d .
H1A H 0.9126 0.6430 0.8547 0.198 Uiso 1 1 calc R
H9B H 0.9012 0.5388 0.9169 0.198 Uiso 1 1 calc R
H9C H 0.9122 0.6175 0.9545 0.198 Uiso 1 1 calc R
C47 C 0.7188(9) 0.8564(9) 0.9275(6) 0.100(4) Uani 1 1 d .
H17A H 0.7771 0.8051 0.9737 0.120 Uiso 1 1 calc R
H17B H 0.7275 0.9228 0.8994 0.120 Uiso 1 1 calc R
C48 C 0.6149(10) 0.8876(15) 0.9654(11) 0.189(9) Uani 1 1 d .
H18A H 0.5568 0.9432 0.9209 0.283 Uiso 1 1 calc R
H18B H 0.6152 0.9173 1.0080 0.283 Uiso 1 1 calc R
H18C H 0.6045 0.8230 0.9924 0.283 Uiso 1 1 calc R
C44 C 0.7057(8) 0.8633(8) 0.7803(6) 0.072(3) Uani 1 1 d .
H40 H 0.6811 0.9397 0.7625 0.086 Uiso 1 1 calc R
O14 O 0.1694(5) 0.7617(4) 0.7319(3) 0.0555(14) Uani 1 1 d .
N2 N 0.1221(8) 0.7258(8) 0.8694(5) 0.081(3) Uani 1 1 d .
C34 C 0.1069(9) 0.7809(8) 0.7873(6) 0.072(3) Uani 1 1 d .
H11 H 0.0393 0.8439 0.7673 0.086 Uiso 1 1 calc R
C36 C 0.2488(13) 0.5480(12) 0.9028(9) 0.144(6) Uani 1 1 d .
H12A H 0.1957 0.5428 0.8780 0.172 Uiso 1 1 calc R
H12B H 0.3163 0.4854 0.9249 0.172 Uiso 1 1 calc R
C37 C 0.0396(16) 0.7532(15) 0.9298(10) 0.183(9) Uani 1 1 d .
H13 H 0.0081 0.7068 0.9543 0.220 Uiso 1 1 calc R
C38 C 0.0083(11) 0.8413(11) 0.9508(10) 0.154(7) Uani 1 1 d .
H14A H 0.0389 0.8887 0.9270 0.185 Uiso 1 1 calc R
H14B H -0.0443 0.8560 0.9894 0.185 Uiso 1 1 calc R
C35 C 0.2281(14) 0.6462(14) 0.9067(8) 0.133(5) Uani 1 1 d .
H20 H 0.2763 0.6588 0.9302 0.160 Uiso 1 1 calc R
O13 O 0.2465(4) 0.7132(4) 0.5459(4) 0.0535(15) Uani 1 1 d .
N1 N 0.2518(9) 0.5851(7) 0.4972(6) 0.102(3) Uani 1 1 d .
C29 C 0.2111(9) 0.6876(8) 0.5001(7) 0.081(3) Uani 1 1 d .
H42 H 0.1495 0.7440 0.4629 0.097 Uiso 1 1 calc R
C32 C 0.1798(12) 0.5720(11) 0.4469(9) 0.119(5) Uani 1 1 d .
H43A H 0.1234 0.6454 0.4121 0.143 Uiso 1 1 calc R
H43B H 0.2225 0.5358 0.4079 0.143 Uiso 1 1 calc R
C33 C 0.1291(16) 0.5077(14) 0.5009(10) 0.195(9) Uani 1 1 d .
H44A H 0.1842 0.4325 0.5312 0.293 Uiso 1 1 calc R
H44B H 0.0795 0.5071 0.4655 0.293 Uiso 1 1 calc R
H44C H 0.0900 0.5406 0.5419 0.293 Uiso 1 1 calc R
C30 C 0.3385(16) 0.4967(15) 0.5516(16) 0.276(15) Uani 1 1 d .
H47A H 0.3094 0.4602 0.6006 0.332 Uiso 1 1 calc R
H47B H 0.3743 0.5271 0.5732 0.332 Uiso 1 1 calc R
C31 C 0.4232(16) 0.4097(15) 0.5256(13) 0.237(11) Uani 1 1 d .
H48A H 0.4435 0.4427 0.4701 0.356 Uiso 1 1 calc R
H48B H 0.3968 0.3613 0.5221 0.356 Uiso 1 1 calc R
H48C H 0.4856 0.3673 0.5675 0.356 Uiso 1 1 calc R
Ba1 Ba 0.14171(3) 0.92104(3) 0.56927(2) 0.02558(11) Uani 1 1 d .
Ba2 Ba 0.63246(3) 0.96994(3) 0.55603(2) 0.02505(11) Uani 1 1 d .

loop_
_atom_site_aniso_label
_atom_site_aniso_U_11
_atom_site_aniso_U_22
_atom_site_aniso_U_33
_atom_site_aniso_U_23
_atom_site_aniso_U_13
_atom_site_aniso_U_12
S1 0.0525(11) 0.0261(9) 0.0286(9) -0.0100(7) 0.0032(8) -0.0124(8)
O6 0.037(3) 0.059(3) 0.052(3) -0.034(3) 0.016(2) -0.027(3)
O5 0.031(3) 0.056(3) 0.056(3) -0.037(3) 0.003(2) -0.021(2)
O1 0.022(2) 0.033(3) 0.051(3) -0.008(2) -0.005(2) -0.010(2)
O3 0.071(4) 0.038(3) 0.044(3) -0.015(2) 0.024(3) -0.026(3)
O4 0.069(4) 0.042(3) 0.031(3) -0.016(2) -0.010(3) -0.017(3)
O2 0.031(3) 0.037(3) 0.066(4) 0.000(3) -0.008(2) -0.019(2)
C5 0.039(4) 0.026(4) 0.028(4) -0.012(3) 0.002(3) -0.008(3)
C4 0.029(4) 0.034(4) 0.043(4) -0.009(3) -0.005(3) -0.010(3)
C6 0.038(4) 0.035(4) 0.049(4) -0.015(3) 0.003(3) -0.021(3)
C7 0.033(4) 0.036(4) 0.047(4) -0.012(3) -0.006(3) -0.018(3)
C3 0.027(4) 0.038(4) 0.046(4) -0.011(3) -0.001(3) -0.014(3)
C2 0.023(3) 0.029(4) 0.034(4) -0.010(3) 0.002(3) -0.007(3)
C14 0.030(4) 0.028(4) 0.030(4) -0.014(3) 0.005(3) -0.011(3)
C8 0.039(4) 0.027(4) 0.030(4) -0.012(3) 0.005(3) -0.014(3)
C9 0.037(4) 0.042(4) 0.044(4) -0.024(4) 0.002(3) -0.017(3)
C10 0.029(4) 0.056(5) 0.044(4) -0.027(4) 0.002(3) -0.020(3)
C11 0.027(3) 0.032(4) 0.029(3) -0.016(3) 0.003(3) -0.013(3)
C12 0.032(4) 0.039(4) 0.046(4) -0.024(3) 0.005(3) -0.018(3)
C13 0.031(4) 0.045(4) 0.053(5) -0.027(4) 0.009(3) -0.018(3)
C1 0.028(4) 0.030(4) 0.036(4) -0.009(3) 0.000(3) -0.012(3)
S2 0.0367(10) 0.0301(9) 0.0415(10) -0.0142(8) 0.0135(8) -0.0124(8)
O12 0.023(2) 0.032(2) 0.038(3) -0.018(2) 0.0019(19) -0.012(2)
O11 0.029(2) 0.026(2) 0.055(3) -0.012(2) -0.001(2) -0.014(2)
O7 0.048(3) 0.084(4) 0.053(3) -0.053(3) 0.017(3) -0.037(3)
O9 0.055(3) 0.048(3) 0.033(3) -0.017(2) 0.013(2) -0.013(3)
O8 0.025(3) 0.083(4) 0.089(4) -0.064(4) 0.013(3) -0.022(3)
O10 0.041(3) 0.042(3) 0.072(4) -0.024(3) 0.026(3) -0.023(2)
C26 0.032(4) 0.034(4) 0.048(4) -0.015(3) -0.003(3) -0.019(3)
C24 0.026(3) 0.027(4) 0.050(4) -0.015(3) -0.002(3) -0.009(3)
C25 0.027(3) 0.031(4) 0.032(4) -0.018(3) 0.006(3) -0.010(3)
C17 0.030(4) 0.039(4) 0.042(4) -0.019(3) 0.000(3) -0.015(3)
C18 0.024(3) 0.039(4) 0.052(5) -0.025(4) 0.000(3) -0.009(3)
C19 0.032(4) 0.024(3) 0.037(4) -0.011(3) 0.006(3) -0.009(3)
C20 0.037(4) 0.056(5) 0.048(5) -0.036(4) 0.011(3) -0.019(4)
C21 0.023(3) 0.050(5) 0.054(5) -0.028(4) 0.000(3) -0.012(3)
C16 0.026(3) 0.034(4) 0.043(4) -0.021(3) 0.005(3) -0.014(3)
C15 0.033(4) 0.042(4) 0.048(4) -0.025(4) 0.009(3) -0.021(3)
C22 0.026(3) 0.029(4) 0.037(4) -0.014(3) 0.009(3) -0.012(3)
C23 0.029(4) 0.031(4) 0.057(5) -0.019(4) 0.009(3) -0.016(3)
C27 0.034(4) 0.034(4) 0.046(4) -0.012(3) -0.008(3) -0.012(3)
C28 0.017(3) 0.036(4) 0.035(4) -0.015(3) 0.007(3) -0.010(3)
O15 0.091(5) 0.079(4) 0.052(4) -0.025(3) -0.004(3) -0.058(4)
N3 0.082(6) 0.091(6) 0.046(4) -0.024(4) 0.003(4) -0.058(5)
C43 0.34(2) 0.114(11) 0.089(10) -0.066(9) 0.069(12) -0.121(14)
C42 0.086(7) 0.092(8) 0.049(6) -0.022(5) 0.017(5) -0.042(6)
C40 0.091(9) 0.158(13) 0.108(10) -0.060(10) -0.008(8) -0.072(9)
C41 0.075(8) 0.169(14) 0.083(9) -0.055(9) -0.012(7) -0.008(9)
C39 0.089(7) 0.070(6) 0.053(6) -0.031(5) 0.023(5) -0.058(6)
O16 0.099(5) 0.065(4) 0.040(3) -0.016(3) -0.020(3) -0.027(4)
N4 0.081(5) 0.062(5) 0.036(4) -0.008(4) -0.018(4) -0.020(4)
C45 0.135(12) 0.101(10) 0.050(6) 0.005(6) -0.011(7) -0.051(9)
C46 0.107(11) 0.133(12) 0.137(12) -0.090(10) 0.014(9) -0.013(9)
C47 0.107(9) 0.106(9) 0.058(7) -0.031(6) -0.025(6) -0.022(7)
C48 0.079(10) 0.30(2) 0.223(18) -0.210(18) 0.018(11) -0.035(12)
C44 0.084(7) 0.050(6) 0.053(6) -0.003(5) -0.019(5) -0.016(5)
O14 0.076(4) 0.063(4) 0.038(3) -0.014(3) 0.010(3) -0.046(3)
N2 0.108(7) 0.114(7) 0.037(4) -0.016(5) 0.018(5) -0.073(6)
C34 0.105(8) 0.055(6) 0.065(7) -0.020(5) 0.017(6) -0.049(6)
C36 0.181(16) 0.117(12) 0.171(15) -0.067(11) 0.057(12) -0.096(12)
C37 0.32(2) 0.200(17) 0.156(14) -0.129(14) 0.190(16) -0.207(19)
C38 0.125(12) 0.113(11) 0.174(15) -0.044(11) 0.107(11) -0.043(9)
C35 0.163(15) 0.165(15) 0.092(10) -0.034(10) -0.015(10) -0.097(13)
O13 0.046(3) 0.048(3) 0.080(4) -0.037(3) -0.009(3) -0.020(3)
N1 0.138(9) 0.044(5) 0.106(7) -0.048(5) -0.036(6) -0.005(5)
C29 0.086(8) 0.066(7) 0.083(8) -0.023(6) 0.016(6) -0.036(6)
C32 0.170(14) 0.133(11) 0.115(10) -0.073(9) 0.023(10) -0.100(11)
C33 0.37(3) 0.25(2) 0.137(14) -0.131(15) 0.128(16) -0.24(2)
C30 0.23(2) 0.157(17) 0.45(4) -0.23(2) -0.13(2) 0.022(15)
C31 0.26(2) 0.196(19) 0.28(2) -0.192(19) 0.034(19) -0.045(16)
Ba1 0.01961(19) 0.0255(2) 0.0307(2) -0.00970(17) -0.00095(15) -0.00978(16)
Ba2 0.01811(19) 0.0283(2) 0.0293(2) -0.01169(17) 0.00216(15) -0.01051(16)

loop_
_atom_type_symbol
_atom_type_description
_atom_type_scat_dispersion_real
_atom_type_scat_dispersion_imag
_atom_type_scat_source
C C 0.0033 0.0016 'International Tables Vol C Tables 4.2.6.8 and 6.1.1.4'
Ba Ba -0.3244 2.2819 'International Tables Vol C Tables 4.2.6.8 and 6.1.1.4'
N N 0.0061 0.0033 'International Tables Vol C Tables 4.2.6.8 and 6.1.1.4'
O O 0.0106 0.0060 'International Tables Vol C Tables 4.2.6.8 and 6.1.1.4'
S S 0.1246 0.1234 'International Tables Vol C Tables 4.2.6.8 and 6.1.1.4'
H H 0.0000 0.0000 'International Tables Vol C Tables 4.2.6.8 and 6.1.1.4'

loop_
_geom_angle_atom_site_label_1
_geom_angle_atom_site_label_2
_geom_angle_atom_site_label_3
_geom_angle
_geom_angle_site_symmetry_1
_geom_angle_site_symmetry_3
O4 S1 O3 119.9(3) . .
O4 S1 C8 108.3(3) . .
O3 S1 C8 107.7(3) . .
O4 S1 C5 107.9(3) . .
O3 S1 C5 107.3(3) . .
C8 S1 C5 104.8(3) . .
C14 O6 Ba1 161.1(4) . 1_645
C14 O6 Ba1 88.4(4) . 2_666
Ba1 O6 Ba1 85.06(12) 1_645 2_666
C14 O5 Ba2 168.6(4) . 1_545
C14 O5 Ba1 93.5(4) . 2_666
Ba2 O5 Ba1 96.01(13) 1_545 2_666
C1 O1 Ba1 163.3(4) . .
C1 O1 Ba2 98.4(4) . 2_676
Ba1 O1 Ba2 98.02(13) . 2_676
C1 O2 Ba2 164.2(5) . .
C1 O2 Ba2 91.8(4) . 2_676
Ba2 O2 Ba2 84.74(12) . 2_676
C6 C5 C4 120.4(6) . .
C6 C5 S1 118.7(5) . .
C4 C5 S1 120.8(5) . .
C3 C4 C5 119.9(6) . .
C3 C4 H2 120.0 . .
C5 C4 H2 120.0 . .
C7 C6 C5 118.7(6) . .
C7 C6 H3 120.6 . .
C5 C6 H3 120.6 . .
C6 C7 C2 121.1(6) . .
C6 C7 H4 119.5 . .
C2 C7 H4 119.5 . .
C4 C3 C2 120.8(6) . .
C4 C3 H5 119.6 . .
C2 C3 H5 119.6 . .
C3 C2 C7 119.0(6) . .
C3 C2 C1 120.6(6) . .
C7 C2 C1 120.4(6) . .
O6 C14 O5 125.3(6) . .
O6 C14 C11 117.6(6) . .
O5 C14 C11 116.9(5) . .
O6 C14 Ba1 69.0(4) . 2_666
O5 C14 Ba1 63.8(3) . 2_666
C11 C14 Ba1 146.2(4) . 2_666
C9 C8 C13 120.2(6) . .
C9 C8 S1 120.7(5) . .
C13 C8 S1 119.1(5) . .
C10 C9 C8 119.4(6) . .
C10 C9 H32 120.3 . .
C8 C9 H32 120.3 . .
C9 C10 C11 120.1(6) . .
C9 C10 H33 120.0 . .
C11 C10 H33 120.0 . .
C12 C11 C10 120.1(6) . .
C12 C11 C14 120.1(6) . .
C10 C11 C14 119.7(6) . .
C11 C12 C13 120.6(6) . .
C11 C12 H35 119.7 . .
C13 C12 H35 119.7 . .
C12 C13 C8 119.6(6) . .
C12 C13 H36 120.2 . .
C8 C13 H36 120.2 . .
O2 C1 O1 123.3(6) . .
O2 C1 C2 118.9(6) . .
O1 C1 C2 117.8(5) . .
O2 C1 Ba2 65.6(3) . 2_676
O1 C1 Ba2 58.8(3) . 2_676
C2 C1 Ba2 167.4(4) . 2_676
O10 S2 O9 119.5(3) . .
O10 S2 C22 108.1(3) . .
O9 S2 C22 108.5(3) . .
O10 S2 C19 109.6(3) . .
O9 S2 C19 108.2(3) . .
C22 S2 C19 101.6(3) . .
C28 O12 Ba2 126.7(4) . 2_766
C28 O12 Ba1 91.3(4) . 1_645
Ba2 O12 Ba1 97.22(12) 2_766 1_645
C28 O11 Ba1 167.1(4) . 2_666
C28 O11 Ba1 95.2(4) . 1_645
Ba1 O11 Ba1 88.65(12) 2_666 1_645
C15 O7 Ba2 168.4(5) . .
C15 O7 Ba2 88.4(4) . 2_676
Ba2 O7 Ba2 85.47(12) . 2_676
C15 O8 Ba2 99.7(4) . 2_676
C27 C26 C25 120.2(6) . .
C27 C26 H6 119.9 . .
C25 C26 H6 119.9 . .
C23 C24 C25 120.4(6) . .
C23 C24 H7 119.8 . .
C25 C24 H7 119.8 . .
C26 C25 C24 119.1(6) . .
C26 C25 C28 119.5(6) . .
C24 C25 C28 121.4(6) . .
C16 C17 C18 119.8(6) . .
C16 C17 H21 120.1 . .
C18 C17 H21 120.1 . .
C19 C18 C17 119.6(6) . .
C19 C18 H22 120.2 . .
C17 C18 H22 120.2 . .
C18 C19 C20 121.6(6) . .
C18 C19 S2 119.8(5) . .
C20 C19 S2 118.5(5) . .
C21 C20 C19 118.8(6) . .
C21 C20 H24 120.6 . .
C19 C20 H24 120.6 . .
C20 C21 C16 121.0(6) . .
C20 C21 H25 119.5 . .
C16 C21 H25 119.5 . .
C21 C16 C17 119.2(6) . .
C21 C16 C15 120.6(6) . .
C17 C16 C15 120.1(6) . .
O7 C15 O8 126.6(6) . .
O7 C15 C16 117.1(6) . .
O8 C15 C16 116.2(6) . .
O7 C15 Ba2 68.8(4) . 2_676
O8 C15 Ba2 57.8(3) . 2_676
C16 C15 Ba2 173.8(5) . 2_676
C23 C22 C27 120.2(6) . .
C23 C22 S2 120.7(5) . .
C27 C22 S2 119.0(5) . .
C22 C23 C24 120.0(6) . .
C22 C23 H29 120.0 . .
C24 C23 H29 120.0 . .
C26 C27 C22 120.0(6) . .
C26 C27 H30 120.0 . .
C22 C27 H30 120.0 . .
O11 C28 O12 126.9(6) . .
O11 C28 C25 116.9(5) . .
O12 C28 C25 116.0(5) . .
O11 C28 Ba1 62.3(3) . 1_645
O12 C28 Ba1 65.6(3) . 1_645
C25 C28 Ba1 172.5(4) . 1_645
C39 O15 Ba1 112.1(5) . .
C39 N3 C42 121.1(8) . .
C39 N3 C40 118.6(9) . .
C42 N3 C40 120.3(8) . .
C42 C43 H10A 109.5 . .
C42 C43 H10B 109.5 . .
H10A C43 H10B 109.5 . .
C42 C43 H10C 109.5 . .
H10A C43 H10C 109.5 . .
H10B C43 H10C 109.5 . .
N3 C42 C43 114.7(9) . .
N3 C42 H37A 108.6 . .
C43 C42 H37A 108.6 . .
N3 C42 H37B 108.6 . .
C43 C42 H37B 108.6 . .
H37A C42 H37B 107.6 . .
N3 C40 C41 111.5(10) . .
N3 C40 H38A 109.3 . .
C41 C40 H38A 109.3 . .
N3 C40 H38B 109.3 . .
C41 C40 H38B 109.3 . .
H38A C40 H38B 108.0 . .
C40 C41 H39A 109.5 . .
C40 C41 H39B 109.5 . .
H39A C41 H39B 109.5 . .
C40 C41 H39C 109.5 . .
H39A C41 H39C 109.5 . .
H39B C41 H39C 109.5 . .
O15 C39 N3 125.8(8) . .
O15 C39 H41 117.1 . .
N3 C39 H41 117.1 . .
C44 O16 Ba2 119.8(5) . .
C44 N4 C47 122.1(8) . .
C44 N4 C45 118.2(8) . .
C47 N4 C45 119.2(8) . .
N4 C45 C46 109.6(10) . .
N4 C45 H8A 109.7 . .
C46 C45 H8A 109.7 . .
N4 C45 H8B 109.7 . .
C46 C45 H8B 109.7 . .
H8A C45 H8B 108.2 . .
C45 C46 H1A 109.5 . .
C45 C46 H9B 109.5 . .
H1A C46 H9B 109.5 . .
C45 C46 H9C 109.5 . .
H1A C46 H9C 109.5 . .
H9B C46 H9C 109.5 . .
C48 C47 N4 115.1(10) . .
C48 C47 H17A 108.5 . .
N4 C47 H17A 108.5 . .
C48 C47 H17B 108.5 . .
N4 C47 H17B 108.5 . .
H17A C47 H17B 107.5 . .
C47 C48 H18A 109.5 . .
C47 C48 H18B 109.5 . .
H18A C48 H18B 109.5 . .
C47 C48 H18C 109.5 . .
H18A C48 H18C 109.5 . .
H18B C48 H18C 109.5 . .
O16 C44 N4 125.8(9) . .
O16 C44 H40 117.1 . .
N4 C44 H40 117.1 . .
C34 O14 Ba1 122.6(6) . .
C34 N2 C35 118.6(10) . .
C34 N2 C37 124.5(12) . .
C35 N2 C37 116.0(11) . .
O14 C34 N2 128.8(10) . .
O14 C34 H11 115.6 . .
N2 C34 H11 115.6 . .
C35 C36 H12A 120.0 . .
C35 C36 H12B 120.0 . .
H12A C36 H12B 120.0 . .
C38 C37 N2 122.5(12) . .
C38 C37 H13 118.8 . .
N2 C37 H13 118.8 . .
C37 C38 H14A 120.0 . .
C37 C38 H14B 120.0 . .
H14A C38 H14B 120.0 . .
C36 C35 N2 108.6(13) . .
C36 C35 H20 125.7 . .
N2 C35 H20 125.7 . .
C29 O13 Ba1 125.7(6) . .
C29 N1 C30 121.1(10) . .
C29 N1 C32 114.8(10) . .
C30 N1 C32 122.5(10) . .
O13 C29 N1 126.4(10) . .
O13 C29 H42 116.8 . .
N1 C29 H42 116.8 . .
C33 C32 N1 113.2(12) . .
C33 C32 H43A 108.9 . .
N1 C32 H43A 108.9 . .
C33 C32 H43B 108.9 . .
N1 C32 H43B 108.9 . .
H43A C32 H43B 107.8 . .
C32 C33 H44A 109.5 . .
C32 C33 H44B 109.5 . .
H44A C33 H44B 109.5 . .
C32 C33 H44C 109.5 . .
H44A C33 H44C 109.5 . .
H44B C33 H44C 109.5 . .
N1 C30 C31 123.0(19) . .
N1 C30 H47A 106.6 . .
C31 C30 H47A 106.6 . .
N1 C30 H47B 106.6 . .
C31 C30 H47B 106.6 . .
H47A C30 H47B 106.5 . .
C30 C31 H48A 109.5 . .
C30 C31 H48B 109.5 . .
H48A C31 H48B 109.5 . .
C30 C31 H48C 109.5 . .
H48A C31 H48C 109.5 . .
H48B C31 H48C 109.5 . .
O14 Ba1 O11 80.57(14) . 2_666
O14 Ba1 O1 88.37(15) . .
O11 Ba1 O1 141.24(13) 2_666 .
O14 Ba1 O6 83.76(16) . 1_465
O11 Ba1 O6 63.45(13) 2_666 1_465
O1 Ba1 O6 152.16(14) . 1_465
O14 Ba1 O13 74.65(17) . .
O11 Ba1 O13 67.72(13) 2_666 .
O1 Ba1 O13 73.53(14) . .
O6 Ba1 O13 129.02(14) 1_465 .
O14 Ba1 O15 65.56(16) . .
O11 Ba1 O15 127.25(16) 2_666 .
O1 Ba1 O15 79.08(16) . .
O6 Ba1 O15 73.34(16) 1_465 .
O13 Ba1 O15 131.79(17) . .
O14 Ba1 O11 145.33(15) . 1_465
O11 Ba1 O11 91.35(12) 2_666 1_465
O1 Ba1 O11 116.80(12) . 1_465
O6 Ba1 O11 62.74(13) 1_465 1_465
O13 Ba1 O11 133.03(15) . 1_465
O15 Ba1 O11 94.67(15) . 1_465
O14 Ba1 O5 144.19(15) . 2_666
O11 Ba1 O5 102.17(13) 2_666 2_666
O1 Ba1 O5 66.99(13) . 2_666
O6 Ba1 O5 129.84(13) 1_465 2_666
O13 Ba1 O5 73.65(15) . 2_666
O15 Ba1 O5 129.13(15) . 2_666
O11 Ba1 O5 70.43(13) 1_465 2_666
O14 Ba1 O12 136.44(13) . 1_465
O11 Ba1 O12 136.36(12) 2_666 1_465
O1 Ba1 O12 73.94(12) . 1_465
O6 Ba1 O12 93.71(13) 1_465 1_465
O13 Ba1 O12 133.16(14) . 1_465
O15 Ba1 O12 72.06(14) . 1_465
O11 Ba1 O12 45.41(11) 1_465 1_465
O5 Ba1 O12 63.00(12) 2_666 1_465
O14 Ba1 O6 136.86(14) . 2_666
O11 Ba1 O6 61.06(13) 2_666 2_666
O1 Ba1 O6 108.80(13) . 2_666
O6 Ba1 O6 94.94(12) 1_465 2_666
O13 Ba1 O6 73.11(14) . 2_666
O15 Ba1 O6 154.61(15) . 2_666
O11 Ba1 O6 60.07(13) 1_465 2_666
O5 Ba1 O6 43.90(12) 2_666 2_666
O12 Ba1 O6 86.69(12) 1_465 2_666
O14 Ba1 C28 149.19(16) . 1_465
O11 Ba1 C28 113.28(14) 2_666 1_465
O1 Ba1 C28 95.02(14) . 1_465
O6 Ba1 C28 79.05(14) 1_465 1_465
O13 Ba1 C28 135.59(16) . 1_465
O15 Ba1 C28 85.00(16) . 1_465
O11 Ba1 C28 22.48(13) 1_465 1_465
O5 Ba1 C28 62.59(14) 2_666 1_465
O12 Ba1 C28 23.13(12) 1_465 1_465
O6 Ba1 C28 70.49(15) 2_666 1_465
O14 Ba1 C14 140.38(16) . 2_666
O11 Ba1 C14 79.54(15) 2_666 2_666
O1 Ba1 C14 86.16(15) . 2_666
O6 Ba1 C14 116.43(15) 1_465 2_666
O13 Ba1 C14 66.16(16) . 2_666
O15 Ba1 C14 150.09(16) . 2_666
O11 Ba1 C14 68.98(14) 1_465 2_666
O5 Ba1 C14 22.71(13) 2_666 2_666
O12 Ba1 C14 78.93(14) 1_465 2_666
O6 Ba1 C14 22.66(13) 2_666 2_666
C28 Ba1 C14 70.43(16) 1_465 2_666
O12 Ba2 O7 74.70(13) 2_766 .
O12 Ba2 O8 144.92(13) 2_766 2_676
O7 Ba2 O8 138.92(14) . 2_676
O12 Ba2 O16 90.19(17) 2_766 .
O7 Ba2 O16 128.95(17) . .
O8 Ba2 O16 74.91(18) 2_676 .
O12 Ba2 O5 67.43(12) 2_766 1_565
O7 Ba2 O5 133.81(14) . 1_565
O8 Ba2 O5 78.30(13) 2_676 1_565
O16 Ba2 O5 77.53(17) . 1_565
O12 Ba2 O2 112.40(13) 2_766 .
O7 Ba2 O2 64.50(15) . .
O8 Ba2 O2 95.64(15) 2_676 .
O16 Ba2 O2 78.06(17) . .
O5 Ba2 O2 155.59(14) 1_565 .
O12 Ba2 O1 77.37(12) 2_766 2_676
O7 Ba2 O1 78.47(15) . 2_676
O8 Ba2 O1 97.31(16) 2_676 2_676
O16 Ba2 O1 145.99(16) . 2_676
O5 Ba2 O1 68.46(13) 1_565 2_676
O2 Ba2 O1 135.95(13) . 2_676
O12 Ba2 O2 112.84(13) 2_766 2_676
O7 Ba2 O2 64.27(15) . 2_676
O8 Ba2 O2 83.72(16) 2_676 2_676
O16 Ba2 O2 156.72(17) . 2_676
O5 Ba2 O2 107.37(13) 1_565 2_676
O2 Ba2 O2 95.26(12) . 2_676
O1 Ba2 O2 45.10(12) 2_676 2_676
O12 Ba2 O7 169.07(12) 2_766 2_676
O7 Ba2 O7 94.53(12) . 2_676
O8 Ba2 O7 45.25(13) 2_676 2_676
O16 Ba2 O7 98.23(17) . 2_676
O5 Ba2 O7 121.11(13) 1_565 2_676
O2 Ba2 O7 63.10(14) . 2_676
O1 Ba2 O7 98.94(14) 2_676 2_676
O2 Ba2 O7 59.39(14) 2_676 2_676
O12 Ba2 C15 167.05(14) 2_766 2_676
O7 Ba2 C15 116.91(16) . 2_676
O8 Ba2 C15 22.50(14) 2_676 2_676
O16 Ba2 C15 86.42(19) . 2_676
O5 Ba2 C15 99.63(15) 1_565 2_676
O2 Ba2 C15 79.13(16) . 2_676
O1 Ba2 C15 98.66(15) 2_676 2_676
O2 Ba2 C15 70.37(17) 2_676 2_676
O7 Ba2 C15 22.75(13) 2_676 2_676
O12 Ba2 C1 96.87(15) 2_766 2_676
O7 Ba2 C1 72.25(16) . 2_676
O8 Ba2 C1 88.15(17) 2_676 2_676
O16 Ba2 C1 158.80(17) . 2_676
O5 Ba2 C1 86.74(15) 1_565 2_676
O2 Ba2 C1 116.94(15) . 2_676
O1 Ba2 C1 22.79(13) 2_676 2_676
O2 Ba2 C1 22.57(13) 2_676 2_676
O7 Ba2 C1 77.70(15) 2_676 2_676
C15 Ba2 C1 82.25(17) 2_676 2_676
O12 Ba2 Ba2 124.79(9) 2_766 2_676
O7 Ba2 Ba2 50.12(10) . 2_676
O8 Ba2 Ba2 89.27(10) 2_676 2_676
O16 Ba2 Ba2 123.48(14) . 2_676
O5 Ba2 Ba2 152.10(10) 1_565 2_676
O2 Ba2 Ba2 49.42(9) . 2_676
O1 Ba2 Ba2 88.82(9) 2_676 2_676
O2 Ba2 Ba2 45.84(9) 2_676 2_676
O7 Ba2 Ba2 44.41(9) 2_676 2_676
C15 Ba2 Ba2 66.91(12) 2_676 2_676
C1 Ba2 Ba2 67.79(11) 2_676 2_676

loop_
_geom_bond_atom_site_label_1
_geom_bond_atom_site_label_2
_geom_bond_distance
_geom_bond_site_symmetry_2
S1 O4 1.435(5) .
S1 O3 1.440(5) .
S1 C8 1.753(6) .
S1 C5 1.770(6) .
O6 C14 1.246(7) .
O6 Ba1 2.816(5) 1_645
O6 Ba1 3.019(5) 2_666
O5 C14 1.251(7) .
O5 Ba2 2.789(4) 1_545
O5 Ba1 2.906(5) 2_666
O1 C1 1.272(7) .
O1 Ba1 2.798(4) .
O1 Ba2 2.809(4) 2_676
O2 C1 1.247(7) .
O2 Ba2 2.795(4) .
O2 Ba2 2.959(5) 2_676
C5 C6 1.390(9) .
C5 C4 1.391(9) .
C4 C3 1.360(9) .
C4 H2 0.9300 .
C6 C7 1.373(9) .
C6 H3 0.9300 .
C7 C2 1.395(9) .
C7 H4 0.9300 .
C3 C2 1.382(8) .
C3 H5 0.9300 .
C2 C1 1.514(9) .
C14 C11 1.526(8) .
C14 Ba1 3.233(6) 2_666
C8 C9 1.391(9) .
C8 C13 1.393(9) .
C9 C10 1.387(9) .
C9 H32 0.9300 .
C10 C11 1.397(8) .
C10 H33 0.9300 .
C11 C12 1.369(8) .
C12 C13 1.387(9) .
C12 H35 0.9300 .
C13 H36 0.9300 .
C1 Ba2 3.248(6) 2_676
S2 O10 1.438(5) .
S2 O9 1.440(5) .
S2 C22 1.758(7) .
S2 C19 1.769(6) .
O12 C28 1.265(7) .
O12 Ba2 2.706(4) 2_766
O12 Ba1 2.933(4) 1_645
O11 C28 1.236(7) .
O11 Ba1 2.787(4) 2_666
O11 Ba1 2.862(4) 1_645
O7 C15 1.238(7) .
O7 Ba2 2.724(4) .
O7 Ba2 2.986(5) 2_676
O8 C15 1.243(7) .
O8 Ba2 2.748(5) 2_676
C26 C27 1.368(9) .
C26 C25 1.395(8) .
C26 H6 0.9300 .
C24 C23 1.383(9) .
C24 C25 1.395(8) .
C24 H7 0.9300 .
C25 C28 1.530(9) .
C17 C16 1.395(8) .
C17 C18 1.399(9) .
C17 H21 0.9300 .
C18 C19 1.354(9) .
C18 H22 0.9300 .
C19 C20 1.389(9) .
C20 C21 1.379(9) .
C20 H24 0.9300 .
C21 C16 1.382(9) .
C21 H25 0.9300 .
C16 C15 1.522(9) .
C15 Ba2 3.201(7) 2_676
C22 C23 1.365(9) .
C22 C27 1.403(9) .
C23 H29 0.9300 .
C27 H30 0.9300 .
C28 Ba1 3.219(7) 1_645
O15 C39 1.237(10) .
O15 Ba1 2.850(5) .
N3 C39 1.337(10) .
N3 C42 1.428(10) .
N3 C40 1.450(12) .
C43 C42 1.519(13) .
C43 H10A 0.9600 .
C43 H10B 0.9600 .
C43 H10C 0.9600 .
C42 H37A 0.9700 .
C42 H37B 0.9700 .
C40 C41 1.492(15) .
C40 H38A 0.9700 .
C40 H38B 0.9700 .
C41 H39A 0.9600 .
C41 H39B 0.9600 .
C41 H39C 0.9600 .
C39 H41 0.9300 .
O16 C44 1.233(10) .
O16 Ba2 2.748(5) .
N4 C44 1.323(10) .
N4 C47 1.467(11) .
N4 C45 1.478(12) .
C45 C46 1.509(15) .
C45 H8A 0.9700 .
C45 H8B 0.9700 .
C46 H1A 0.9600 .
C46 H9B 0.9600 .
C46 H9C 0.9600 .
C47 C48 1.460(15) .
C47 H17A 0.9700 .
C47 H17B 0.9700 .
C48 H18A 0.9600 .
C48 H18B 0.9600 .
C48 H18C 0.9600 .
C44 H40 0.9300 .
O14 C34 1.226(10) .
O14 Ba1 2.765(5) .
N2 C34 1.286(11) .
N2 C35 1.398(16) .
N2 C37 1.464(14) .
C34 H11 0.9300 .
C36 C35 1.349(16) .
C36 H12A 0.9300 .
C36 H12B 0.9300 .
C37 C38 1.320(16) .
C37 H13 0.9300 .
C38 H14A 0.9300 .
C38 H14B 0.9300 .
C35 H20 0.9300 .
O13 C29 1.194(11) .
O13 Ba1 2.842(5) .
N1 C29 1.347(11) .
N1 C30 1.353(18) .
N1 C32 1.489(13) .
C29 H42 0.9300 .
C32 C33 1.443(16) .
C32 H43A 0.9700 .
C32 H43B 0.9700 .
C33 H44A 0.9600 .
C33 H44B 0.9600 .
C33 H44C 0.9600 .
C30 C31 1.45(2) .
C30 H47A 0.9700 .
C30 H47B 0.9700 .
C31 H48A 0.9600 .
C31 H48B 0.9600 .
C31 H48C 0.9600 .
Ba1 O11 2.787(4) 2_666
Ba1 O6 2.817(5) 1_465
Ba1 O11 2.862(4) 1_465
Ba1 O5 2.906(5) 2_666
Ba1 O12 2.933(4) 1_465
Ba1 O6 3.019(5) 2_666
Ba1 C28 3.219(7) 1_465
Ba1 C14 3.233(6) 2_666
Ba2 O12 2.706(4) 2_766
Ba2 O8 2.748(5) 2_676
Ba2 O5 2.789(4) 1_565
Ba2 O1 2.809(4) 2_676
Ba2 O2 2.959(5) 2_676
Ba2 O7 2.986(5) 2_676
Ba2 C15 3.201(7) 2_676
Ba2 C1 3.248(6) 2_676
Ba2 Ba2 3.8797(8) 2_676

loop_
_geom_torsion_atom_site_label_1
_geom_torsion_atom_site_label_2
_geom_torsion_atom_site_label_3
_geom_torsion_atom_site_label_4
_geom_torsion
_geom_torsion_site_symmetry_1
_geom_torsion_site_symmetry_4
O4 S1 C5 C6 -155.9(5) . .
O3 S1 C5 C6 -25.4(6) . .
C8 S1 C5 C6 88.9(6) . .
O4 S1 C5 C4 25.4(6) . .
O3 S1 C5 C4 155.9(5) . .
C8 S1 C5 C4 -89.8(6) . .
C6 C5 C4 C3 1.2(10) . .
S1 C5 C4 C3 179.8(5) . .
C4 C5 C6 C7 -1.1(10) . .
S1 C5 C6 C7 -179.8(5) . .
C5 C6 C7 C2 1.3(10) . .
C5 C4 C3 C2 -1.4(10) . .
C4 C3 C2 C7 1.5(10) . .
C4 C3 C2 C1 -180.0(6) . .
C6 C7 C2 C3 -1.5(10) . .
C6 C7 C2 C1 180.0(6) . .
Ba1 O6 C14 O5 -37.9(18) 1_645 .
Ba1 O6 C14 O5 31.6(7) 2_666 .
Ba1 O6 C14 C11 147.1(11) 1_645 .
Ba1 O6 C14 C11 -143.4(5) 2_666 .
Ba1 O6 C14 Ba1 -69.5(13) 1_645 2_666
Ba2 O5 C14 O6 114(2) 1_545 .
Ba1 O5 C14 O6 -33.1(7) 2_666 .
Ba2 O5 C14 C11 -71(2) 1_545 .
Ba1 O5 C14 C11 142.0(5) 2_666 .
Ba2 O5 C14 Ba1 147(2) 1_545 2_666
O4 S1 C8 C9 -21.3(6) . .
O3 S1 C8 C9 -152.4(5) . .
C5 S1 C8 C9 93.6(6) . .
O4 S1 C8 C13 159.6(5) . .
O3 S1 C8 C13 28.5(6) . .
C5 S1 C8 C13 -85.5(6) . .
C13 C8 C9 C10 0.7(10) . .
S1 C8 C9 C10 -178.3(5) . .
C8 C9 C10 C11 0.1(10) . .
C9 C10 C11 C12 0.1(10) . .
C9 C10 C11 C14 176.2(6) . .
O6 C14 C11 C12 170.3(6) . .
O5 C14 C11 C12 -5.2(9) . .
Ba1 C14 C11 C12 77.2(9) 2_666 .
O6 C14 C11 C10 -5.9(9) . .
O5 C14 C11 C10 178.6(6) . .
Ba1 C14 C11 C10 -99.0(8) 2_666 .
C10 C11 C12 C13 -1.0(10) . .
C14 C11 C12 C13 -177.2(6) . .
C11 C12 C13 C8 1.8(10) . .
C9 C8 C13 C12 -1.7(10) . .
S1 C8 C13 C12 177.4(5) . .
Ba2 O2 C1 O1 64.9(19) . .
Ba2 O2 C1 O1 -12.2(7) 2_676 .
Ba2 O2 C1 C2 -116.1(15) . .
Ba2 O2 C1 C2 166.8(5) 2_676 .
Ba2 O2 C1 Ba2 77.1(15) . 2_676
Ba1 O1 C1 O2 -155.5(11) . .
Ba2 O1 C1 O2 13.0(7) 2_676 .
Ba1 O1 C1 C2 25.5(18) . .
Ba2 O1 C1 C2 -166.0(5) 2_676 .
Ba1 O1 C1 Ba2 -168.6(15) . 2_676
C3 C2 C1 O2 8.9(10) . .
C7 C2 C1 O2 -172.6(7) . .
C3 C2 C1 O1 -172.0(6) . .
C7 C2 C1 O1 6.4(9) . .
C3 C2 C1 Ba2 116.6(18) . 2_676
C7 C2 C1 Ba2 -65(2) . 2_676
C27 C26 C25 C24 -0.8(10) . .
C27 C26 C25 C28 179.6(6) . .
C23 C24 C25 C26 1.2(10) . .
C23 C24 C25 C28 -179.3(6) . .
C16 C17 C18 C19 0.0(10) . .
C17 C18 C19 C20 0.0(10) . .
C17 C18 C19 S2 -176.6(5) . .
O10 S2 C19 C18 -29.7(7) . .
O9 S2 C19 C18 -161.5(5) . .
C22 S2 C19 C18 84.4(6) . .
O10 S2 C19 C20 153.6(5) . .
O9 S2 C19 C20 21.8(6) . .
C22 S2 C19 C20 -92.3(6) . .
C18 C19 C20 C21 0.3(11) . .
S2 C19 C20 C21 176.9(5) . .
C19 C20 C21 C16 -0.5(11) . .
C20 C21 C16 C17 0.5(11) . .
C20 C21 C16 C15 179.6(7) . .
C18 C17 C16 C21 -0.2(10) . .
C18 C17 C16 C15 -179.4(6) . .
Ba2 O7 C15 O8 59(3) . .
Ba2 O7 C15 O8 0.7(8) 2_676 .
Ba2 O7 C15 C16 -124(2) . .
Ba2 O7 C15 C16 178.2(6) 2_676 .
Ba2 O7 C15 Ba2 58(2) . 2_676
Ba2 O8 C15 O7 -0.8(9) 2_676 .
Ba2 O8 C15 C16 -178.3(5) 2_676 .
C21 C16 C15 O7 -173.9(7) . .
C17 C16 C15 O7 5.2(10) . .
C21 C16 C15 O8 3.7(10) . .
C17 C16 C15 O8 -177.1(6) . .
C21 C16 C15 Ba2 -10(5) . 2_676
C17 C16 C15 Ba2 169(4) . 2_676
O10 S2 C22 C23 9.6(6) . .
O9 S2 C22 C23 140.5(5) . .
C19 S2 C22 C23 -105.6(6) . .
O10 S2 C22 C27 -173.3(5) . .
O9 S2 C22 C27 -42.4(6) . .
C19 S2 C22 C27 71.5(6) . .
C27 C22 C23 C24 -0.8(10) . .
S2 C22 C23 C24 176.3(5) . .
C25 C24 C23 C22 -0.4(10) . .
C25 C26 C27 C22 -0.3(10) . .
C23 C22 C27 C26 1.1(10) . .
S2 C22 C27 C26 -176.0(5) . .
Ba1 O11 C28 O12 -119.0(17) 2_666 .
Ba1 O11 C28 O12 -11.9(7) 1_645 .
Ba1 O11 C28 C25 65(2) 2_666 .
Ba1 O11 C28 C25 171.6(5) 1_645 .
Ba1 O11 C28 Ba1 -107.1(18) 2_666 1_645
Ba2 O12 C28 O11 111.6(6) 2_766 .
Ba1 O12 C28 O11 11.6(7) 1_645 .
Ba2 O12 C28 C25 -72.0(6) 2_766 .
Ba1 O12 C28 C25 -172.0(5) 1_645 .
Ba2 O12 C28 Ba1 100.0(3) 2_766 1_645
C26 C25 C28 O11 -7.3(9) . .
C24 C25 C28 O11 173.2(6) . .
C26 C25 C28 O12 175.9(6) . .
C24 C25 C28 O12 -3.7(9) . .
C26 C25 C28 Ba1 75(3) . 1_645
C24 C25 C28 Ba1 -105(3) . 1_645
C39 N3 C42 C43 -124.3(10) . .
C40 N3 C42 C43 59.5(13) . .
C39 N3 C40 C41 -108.4(11) . .
C42 N3 C40 C41 67.9(12) . .
Ba1 O15 C39 N3 -145.8(7) . .
C42 N3 C39 O15 -2.6(14) . .
C40 N3 C39 O15 173.7(9) . .
C44 N4 C45 C46 97.6(11) . .
C47 N4 C45 C46 -90.1(12) . .
C44 N4 C47 C48 92.5(14) . .
C45 N4 C47 C48 -79.5(14) . .
Ba2 O16 C44 N4 173.6(7) . .
C47 N4 C44 O16 -178.0(10) . .
C45 N4 C44 O16 -5.9(16) . .
Ba1 O14 C34 N2 -162.4(8) . .
C35 N2 C34 O14 14.3(17) . .
C37 N2 C34 O14 -177.0(10) . .
C34 N2 C37 C38 -72(2) . .
C35 N2 C37 C38 97(2) . .
C34 N2 C35 C36 -87.7(14) . .
C37 N2 C35 C36 102.6(14) . .
Ba1 O13 C29 N1 -170.1(8) . .
C30 N1 C29 O13 3(2) . .
C32 N1 C29 O13 168.7(11) . .
C29 N1 C32 C33 -106.6(14) . .
C30 N1 C32 C33 59(2) . .
C29 N1 C30 C31 -142.1(19) . .
C32 N1 C30 C31 53(3) . .
C34 O14 Ba1 O11 -80.8(7) . 2_666
C34 O14 Ba1 O1 136.5(7) . .
C34 O14 Ba1 O6 -16.8(7) . 1_465
C34 O14 Ba1 O13 -150.1(7) . .
C34 O14 Ba1 O15 57.8(7) . .
C34 O14 Ba1 O11 -2.2(8) . 1_465
C34 O14 Ba1 O5 -178.6(6) . 2_666
C34 O14 Ba1 O12 72.1(7) . 1_465
C34 O14 Ba1 O6 -107.3(7) . 2_666
C34 O14 Ba1 C28 39.4(8) . 1_465
C34 O14 Ba1 C14 -141.5(6) . 2_666
C1 O1 Ba1 O14 2.3(15) . .
Ba2 O1 Ba1 O14 -166.30(16) 2_676 .
C1 O1 Ba1 O11 -70.4(15) . 2_666
Ba2 O1 Ba1 O11 121.00(19) 2_676 2_666
C1 O1 Ba1 O6 75.6(15) . 1_465
Ba2 O1 Ba1 O6 -93.0(3) 2_676 1_465
C1 O1 Ba1 O13 -72.2(15) . .
Ba2 O1 Ba1 O13 119.23(18) 2_676 .
C1 O1 Ba1 O15 67.7(15) . .
Ba2 O1 Ba1 O15 -100.89(16) 2_676 .
C1 O1 Ba1 O11 157.4(14) . 1_465
Ba2 O1 Ba1 O11 -11.15(19) 2_676 1_465
C1 O1 Ba1 O5 -151.0(15) . 2_666
Ba2 O1 Ba1 O5 40.38(13) 2_676 2_666
C1 O1 Ba1 O12 142.0(15) . 1_465
Ba2 O1 Ba1 O12 -26.61(12) 2_676 1_465
C1 O1 Ba1 O6 -137.3(14) . 2_666
Ba2 O1 Ba1 O6 54.11(16) 2_676 2_666
C1 O1 Ba1 C28 151.6(15) . 1_465
Ba2 O1 Ba1 C28 -16.98(16) 2_676 1_465
C1 O1 Ba1 C14 -138.5(15) . 2_666
Ba2 O1 Ba1 C14 52.97(15) 2_676 2_666
C29 O13 Ba1 O14 120.3(8) . .
C29 O13 Ba1 O11 34.4(7) . 2_666
C29 O13 Ba1 O1 -146.8(8) . .
C29 O13 Ba1 O6 51.9(8) . 1_465
C29 O13 Ba1 O15 155.2(7) . .
C29 O13 Ba1 O11 -35.2(8) . 1_465
C29 O13 Ba1 O5 -76.5(7) . 2_666
C29 O13 Ba1 O12 -99.0(7) . 1_465
C29 O13 Ba1 O6 -30.6(7) . 2_666
C29 O13 Ba1 C28 -66.6(8) . 1_465
C29 O13 Ba1 C14 -53.7(7) . 2_666
C39 O15 Ba1 O14 87.3(6) . .
C39 O15 Ba1 O11 142.4(5) . 2_666
C39 O15 Ba1 O1 -5.9(5) . .
C39 O15 Ba1 O6 178.0(6) . 1_465
C39 O15 Ba1 O13 50.1(6) . .
C39 O15 Ba1 O11 -122.3(5) . 1_465
C39 O15 Ba1 O5 -53.8(6) . 2_666
C39 O15 Ba1 O12 -82.4(6) . 1_465
C39 O15 Ba1 O6 -116.9(6) . 2_666
C39 O15 Ba1 C28 -102.0(6) . 1_465
C39 O15 Ba1 C14 -67.7(7) . 2_666
C15 O7 Ba2 O12 123(2) . 2_766
Ba2 O7 Ba2 O12 -178.11(16) 2_676 2_766
C15 O7 Ba2 O8 -69(2) . 2_676
Ba2 O7 Ba2 O8 -10.3(3) 2_676 2_676
C15 O7 Ba2 O16 46(2) . .
Ba2 O7 Ba2 O16 104.4(2) 2_676 .
C15 O7 Ba2 O5 159(2) . 1_565
Ba2 O7 Ba2 O5 -142.59(15) 2_676 1_565
C15 O7 Ba2 O2 -1(2) . .
Ba2 O7 Ba2 O2 57.27(13) 2_676 .
C15 O7 Ba2 O1 -157(2) . 2_676
Ba2 O7 Ba2 O1 -98.22(13) 2_676 2_676
C15 O7 Ba2 O2 -111(2) . 2_676
Ba2 O7 Ba2 O2 -52.76(12) 2_676 2_676
C15 O7 Ba2 O7 -59(2) . 2_676
Ba2 O7 Ba2 O7 0.000(2) 2_676 2_676
C15 O7 Ba2 C15 -63(2) . 2_676
Ba2 O7 Ba2 C15 -4.3(2) 2_676 2_676
C15 O7 Ba2 C1 -134(2) . 2_676
Ba2 O7 Ba2 C1 -75.54(15) 2_676 2_676
C15 O7 Ba2 Ba2 -59(2) . 2_676
C44 O16 Ba2 O12 118.8(7) . 2_766
C44 O16 Ba2 O7 -170.9(7) . .
C44 O16 Ba2 O8 -29.1(7) . 2_676
C44 O16 Ba2 O5 51.9(7) . 1_565
C44 O16 Ba2 O2 -128.4(7) . .
C44 O16 Ba2 O1 51.5(8) . 2_676
C44 O16 Ba2 O2 -53.1(9) . 2_676
C44 O16 Ba2 O7 -68.2(7) . 2_676
C44 O16 Ba2 C15 -48.7(7) . 2_676
C44 O16 Ba2 C1 8.9(10) . 2_676
C44 O16 Ba2 Ba2 -107.9(7) . 2_676
C1 O2 Ba2 O12 164.6(16) . 2_766
Ba2 O2 Ba2 O12 -117.36(12) 2_676 2_766
C1 O2 Ba2 O7 -136.3(16) . .
Ba2 O2 Ba2 O7 -58.20(14) 2_676 .
C1 O2 Ba2 O8 6.1(16) . 2_676
Ba2 O2 Ba2 O8 84.19(15) 2_676 2_676
C1 O2 Ba2 O16 79.3(16) . .
Ba2 O2 Ba2 O16 157.43(18) 2_676 .
C1 O2 Ba2 O5 80.1(16) . 1_565
Ba2 O2 Ba2 O5 158.2(3) 2_676 1_565
C1 O2 Ba2 O1 -100.5(16) . 2_676
Ba2 O2 Ba2 O1 -22.4(2) 2_676 2_676
C1 O2 Ba2 O2 -78.1(16) . 2_676
Ba2 O2 Ba2 O2 0.0 2_676 2_676
C1 O2 Ba2 O7 -26.4(16) . 2_676
Ba2 O2 Ba2 O7 51.68(12) 2_676 2_676
C1 O2 Ba2 C15 -9.3(16) . 2_676
Ba2 O2 Ba2 C15 68.82(16) 2_676 2_676
C1 O2 Ba2 C1 -84.7(16) . 2_676
Ba2 O2 Ba2 C1 -6.6(2) 2_676 2_676
C1 O2 Ba2 Ba2 -78.1(16) . 2_676
